data_4103164
loop_
_publ_author_name
'Jian He'
'Jason L. Crase'
'Shriya H. Wadumethrige'
'Khushabu Thakur'
'Lin Dai'
'Shouzhong Zou'
'Rajendra Rathore'
'C. Scott Hartley'

_publ_section_title
;
 ortho-Phenylenes: Unusual Conjugated Oligomers with a Surprisingly Long
 Effective Conjugation Length
;
_journal_name_full 'Journal of the American Chemical Society'
_journal_page_first 13848
_journal_page_last 13857
_journal_paper_doi 10.1021/ja106050s
_journal_volume 132
_journal_year 2010
_chemical_formula_moiety 'C42 H38 O6, C2 H3 N'
_chemical_formula_sum 'C44 H41 N O6'
_chemical_formula_weight 679.78
_space_group_IT_number 2
_symmetry_cell_setting triclinic
_symmetry_space_group_name_Hall '-P 1'
_symmetry_space_group_name_H-M 'P -1'
_atom_sites_solution_hydrogens geom
_atom_sites_solution_primary direct
_atom_sites_solution_secondary difmap
_audit_creation_method SHELXL-97
_cell_angle_alpha 77.5803(17)
_cell_angle_beta 82.0708(17)
_cell_angle_gamma 81.3866(17)
_cell_formula_units_Z 2
_cell_length_a 9.3709(2)
_cell_length_b 12.4562(2)
_cell_length_c 15.7073(3)
_cell_measurement_reflns_used 29629
_cell_measurement_temperature 100
_cell_measurement_theta_max 70.8975
_cell_measurement_theta_min 3.6588
_cell_volume 1759.70(6)
_computing_cell_refinement
;
CrysAlisPro, Oxford Diffraction Ltd.,
Version 1.171.33.55 (release 05-01-2010 CrysAlis171 .NET)
(compiled Jan  5 2010,16:28:46)
;
_computing_data_collection
;
CrysAlisPro, Oxford Diffraction Ltd.,
Version 1.171.33.55 (release 05-01-2010 CrysAlis171 .NET)
(compiled Jan  5 2010,16:28:46)
;
_computing_data_reduction
;
CrysAlisPro, Oxford Diffraction Ltd.,
Version 1.171.33.55 (release 05-01-2010 CrysAlis171 .NET)
(compiled Jan  5 2010,16:28:46)
;
_computing_molecular_graphics
;
OLEX2: a complete structure solution, refinement and analysis program. 
Dolomanov et al., J. Appl. Cryst. (2009). 42, 339-341
;
_computing_publication_material
;
OLEX2: a complete structure solution, refinement and analysis program. 
Dolomanov et al., J. Appl. Cryst. (2009). 42, 339-341
;
_computing_structure_refinement 'SHELXL-97 (Sheldrick, 1997)'
_computing_structure_solution 'SHELXS-97 (Sheldrick, 1990)'
_diffrn_ambient_temperature 100.0
_diffrn_detector_area_resol_mean 10.3756
_diffrn_measured_fraction_theta_full 0.986
_diffrn_measured_fraction_theta_max 0.986
_diffrn_measurement_details
;
1 omega  -67.00   35.00   1.0000    1.9500
omega____ theta____ kappa____ phi______ frames
-      -40.7996   37.0000  -60.0000 102

2 omega  -57.00   33.00   1.0000    1.9500
omega____ theta____ kappa____ phi______ frames
-      -40.7996   37.0000 -180.0000 90

3 omega  -83.00  -58.00   1.0000    1.9500
omega____ theta____ kappa____ phi______ frames
-      -40.7996  125.0000 -180.0000 25

4 omega  -67.00   21.00   1.0000    1.9500
omega____ theta____ kappa____ phi______ frames
-      -40.7996   77.0000   30.0000 88

5 omega  -29.00   -4.00   1.0000    1.9500
omega____ theta____ kappa____ phi______ frames
-      -40.7996  125.0000 -180.0000 25

6 omega  100.00  174.00   1.0000    9.4200
omega____ theta____ kappa____ phi______ frames
-      101.1747  125.0000  120.0000 74

7 omega   26.00   65.00   1.0000    9.4200
omega____ theta____ kappa____ phi______ frames
-      101.1747  -45.0000    0.0000 39

8 omega   26.00   66.00   1.0000    9.4200
omega____ theta____ kappa____ phi______ frames
-      101.1747  -45.0000  -90.0000 40

9 omega  142.00  176.00   1.0000    9.4200
omega____ theta____ kappa____ phi______ frames
-      101.1747  125.0000 -180.0000 34

10 omega   85.00  111.00   1.0000    9.4200
omega____ theta____ kappa____ phi______ frames
-      101.1747 -103.0000  -88.0000 26

11 omega  101.00  176.00   1.0000    9.4200
omega____ theta____ kappa____ phi______ frames
-      101.1747  103.0000  -91.0000 75

12 omega   28.00  132.00   1.0000    9.4200
omega____ theta____ kappa____ phi______ frames
-      101.1747  -77.0000 -180.0000 104

13 omega   78.00  164.00   1.0000    9.4200
omega____ theta____ kappa____ phi______ frames
-      101.1747   77.0000 -150.0000 86

14 omega  103.00  128.00   1.0000    9.4200
omega____ theta____ kappa____ phi______ frames
-      101.1747  125.0000   90.0000 25

15 omega   80.00  160.00   1.0000    9.4200
omega____ theta____ kappa____ phi______ frames
-      101.1747   45.0000  -90.0000 80

16 omega   87.00  162.00   1.0000    9.4200
omega____ theta____ kappa____ phi______ frames
-      101.1747   45.0000 -180.0000 75

17 omega   33.00  112.00   1.0000    9.4200
omega____ theta____ kappa____ phi______ frames
-      101.1747 -112.0000  140.0000 79

18 omega -120.00   -7.00   1.0000    1.9500
omega____ theta____ kappa____ phi______ frames
-      -40.7996  -77.0000  -60.0000 113

19 omega -120.00   -7.00   1.0000    1.9500
omega____ theta____ kappa____ phi______ frames
-      -40.7996  -77.0000   30.0000 113

20 omega -120.00   -7.00   1.0000    1.9500
omega____ theta____ kappa____ phi______ frames
-      -40.7996  -77.0000 -180.0000 113

21 omega -120.00   -7.00   1.0000    1.9500
omega____ theta____ kappa____ phi______ frames
-      -40.7996  -77.0000   90.0000 113

22 omega -117.00  -15.00   1.0000    1.9500
omega____ theta____ kappa____ phi______ frames
-      -40.7996  -37.0000 -120.0000 102

23 omega -134.00  -22.00   1.0000    9.4200
omega____ theta____ kappa____ phi______ frames
-      -55.5000  -77.0000  -30.0000 112

24 omega -134.00  -22.00   1.0000    9.4200
omega____ theta____ kappa____ phi______ frames
-      -55.5000  -77.0000 -120.0000 112

25 omega   74.00  176.00   1.0000    9.4200
omega____ theta____ kappa____ phi______ frames
-      101.1747   45.0000   90.0000 102

26 omega   68.00  178.00   1.0000    9.4200
omega____ theta____ kappa____ phi______ frames
-      101.1747   77.0000 -180.0000 110

27 omega   74.00  176.00   1.0000    9.4200
omega____ theta____ kappa____ phi______ frames
-      101.1747   45.0000   30.0000 102

28 omega   26.00   77.00   1.0000    9.4200
omega____ theta____ kappa____ phi______ frames
-      101.1747  -45.0000 -150.0000 51

29 omega   94.00  176.00   1.0000    9.4200
omega____ theta____ kappa____ phi______ frames
-      101.1747  125.0000  -30.0000 82

30 omega   68.00  178.00   1.0000    9.4200
omega____ theta____ kappa____ phi______ frames
-      101.1747   77.0000 -120.0000 110

31 omega   74.00  176.00   1.0000    9.4200
omega____ theta____ kappa____ phi______ frames
-      101.1747   45.0000  150.0000 102

32 omega   74.00  176.00   1.0000    9.4200
omega____ theta____ kappa____ phi______ frames
-      101.1747   45.0000  -30.0000 102

33 omega   23.00   98.00   1.0000    1.9500
omega____ theta____ kappa____ phi______ frames
-       40.7996 -125.0000  150.0000 75

34 omega   15.00  117.00   1.0000    1.9500
omega____ theta____ kappa____ phi______ frames
-       40.7996   37.0000  -90.0000 102

35 omega   23.00   98.00   1.0000    1.9500
omega____ theta____ kappa____ phi______ frames
-       40.7996 -125.0000   90.0000 75

36 omega   15.00  117.00   1.0000    1.9500
omega____ theta____ kappa____ phi______ frames
-       40.7996   37.0000  120.0000 102

37 omega   15.00  117.00   1.0000    1.9500
omega____ theta____ kappa____ phi______ frames
-       40.7996   37.0000   90.0000 102

38 omega -134.00  -22.00   1.0000    9.4200
omega____ theta____ kappa____ phi______ frames
-      -55.5000  -77.0000  120.0000 112

39 omega -134.00  -22.00   1.0000    9.4200
omega____ theta____ kappa____ phi______ frames
-      -55.5000  -77.0000 -180.0000 112

40 omega -134.00  -22.00   1.0000    9.4200
omega____ theta____ kappa____ phi______ frames
-      -55.5000  -77.0000   60.0000 112

41 omega   68.00  178.00   1.0000    9.4200
omega____ theta____ kappa____ phi______ frames
-      101.1747   77.0000   30.0000 110

42 omega   68.00  178.00   1.0000    9.4200
omega____ theta____ kappa____ phi______ frames
-      101.1747   77.0000  150.0000 110

43 omega   68.00  178.00   1.0000    9.4200
omega____ theta____ kappa____ phi______ frames
-      101.1747   77.0000  -90.0000 110

44 omega   68.00  178.00   1.0000    9.4200
omega____ theta____ kappa____ phi______ frames
-      101.1747   77.0000  -30.0000 110

45 omega   68.00  178.00   1.0000    9.4200
omega____ theta____ kappa____ phi______ frames
-      101.1747   77.0000 -150.0000 110

46 omega   68.00  178.00   1.0000    9.4200
omega____ theta____ kappa____ phi______ frames
-      101.1747   77.0000   90.0000 110

47 omega   23.00  116.00   1.0000    9.4200
omega____ theta____ kappa____ phi______ frames
-      101.1747 -112.0000  140.0000 93

48 omega    8.00  117.00   1.0000    1.9500
omega____ theta____ kappa____ phi______ frames
-       40.7996   71.0000  102.0000 109

49 omega   15.00  117.00   1.0000    1.9500
omega____ theta____ kappa____ phi______ frames
-       40.7996   37.0000  -60.0000 102

50 omega  -49.00   76.00   1.0000    1.9500
omega____ theta____ kappa____ phi______ frames
-       40.7996    0.0000 -180.0000 125
;
_diffrn_measurement_device_type 'SuperNova, Dual, Cu at zero, Atlas'
_diffrn_measurement_method '\w scans'
_diffrn_orient_matrix_UB_11 0.0623
_diffrn_orient_matrix_UB_12 0.0853304
_diffrn_orient_matrix_UB_13 -0.0770662
_diffrn_orient_matrix_UB_21 -0.1050631
_diffrn_orient_matrix_UB_22 -0.0240496
_diffrn_orient_matrix_UB_23 -0.058886
_diffrn_orient_matrix_UB_31 -0.1142932
_diffrn_orient_matrix_UB_32 0.0918136
_diffrn_orient_matrix_UB_33 0.0283164
_diffrn_radiation_monochromator mirror
_diffrn_radiation_source 'fine-focus sealed tube'
_diffrn_radiation_type 'Cu K\a'
_diffrn_radiation_wavelength 1.5418
_diffrn_reflns_av_R_equivalents 0.0236
_diffrn_reflns_av_sigmaI/netI 0.0114
_diffrn_reflns_limit_h_max 11
_diffrn_reflns_limit_h_min -11
_diffrn_reflns_limit_k_max 15
_diffrn_reflns_limit_k_min -15
_diffrn_reflns_limit_l_max 19
_diffrn_reflns_limit_l_min -19
_diffrn_reflns_number 47217
_diffrn_reflns_theta_full 71.04
_diffrn_reflns_theta_max 71.04
_diffrn_reflns_theta_min 3.66
_exptl_absorpt_coefficient_mu 0.680
_exptl_absorpt_correction_T_max 1.0
_exptl_absorpt_correction_T_min 0.91161
_exptl_absorpt_correction_type multi-scan
_exptl_absorpt_process_details
;
CrysAlisPro, Oxford Diffraction Ltd.,
Version 1.171.33.55 (release 05-01-2010 CrysAlis171 .NET)
(compiled Jan  5 2010,16:28:46)
empirical absorption correction using spherical harmonics,
implemented in SCALE3 ABSPACK scaling algorithm.
;
_exptl_crystal_colour colourless
_exptl_crystal_colour_lustre clear
_exptl_crystal_colour_primary colourless
_exptl_crystal_density_diffrn 1.283
_exptl_crystal_density_method 'not measured'
_exptl_crystal_description block
_exptl_crystal_F_000 720
_exptl_crystal_size_max 0.2
_exptl_crystal_size_mid 0.16
_exptl_crystal_size_min 0.11
_refine_diff_density_max 0.233
_refine_diff_density_min -0.233
_refine_diff_density_rms 0.039
_refine_ls_extinction_method none
_refine_ls_goodness_of_fit_ref 1.053
_refine_ls_hydrogen_treatment constr
_refine_ls_matrix_type full
_refine_ls_number_parameters 467
_refine_ls_number_reflns 6722
_refine_ls_number_restraints 0
_refine_ls_restrained_S_all 1.053
_refine_ls_R_factor_all 0.0377
_refine_ls_R_factor_gt 0.0338
_refine_ls_shift/su_max 0.001
_refine_ls_shift/su_mean 0.000
_refine_ls_structure_factor_coef Fsqd
_refine_ls_weighting_details
;
calc w=1/[\s^2^(Fo^2^)+(0.0470P)^2^+0.5650P] where P=(Fo^2^+2Fc^2^)/3
;
_refine_ls_weighting_scheme calc
_refine_ls_wR_factor_gt 0.0874
_refine_ls_wR_factor_ref 0.0898
_reflns_number_gt 5988
_reflns_number_total 6722
_reflns_threshold_expression >2sigma(I)
_cod_data_source_file ja106050s_si_003.cif
_cod_data_source_block RAJ18L
_cod_original_cell_volume 1759.69(6)
_cod_database_code 4103164

loop_
_space_group_symop_id
_space_group_symop_operation_xyz
1 'x, y, z'
2 '-x, -y, -z'

loop_
_atom_site_label
_atom_site_type_symbol
_atom_site_fract_x
_atom_site_fract_y
_atom_site_fract_z
_atom_site_U_iso_or_equiv
_atom_site_adp_type
_atom_site_occupancy
_atom_site_symmetry_multiplicity
_atom_site_calc_flag
_atom_site_refinement_flags
O1 O -0.00156(9) 0.27674(7) 0.50875(5) 0.02555(19) Uani 1 1 d .
O2 O 0.67008(9) 0.83454(6) 0.27802(5) 0.02071(18) Uani 1 1 d .
O3 O 0.55400(9) 0.18750(6) 0.32056(5) 0.02215(18) Uani 1 1 d .
O4 O 0.50484(9) 0.91823(7) -0.07473(5) 0.02166(18) Uani 1 1 d .
O5 O 0.07341(9) 0.39215(7) 0.11577(6) 0.0280(2) Uani 1 1 d .
O6 O 0.13387(9) 1.14220(7) 0.20054(6) 0.02519(19) Uani 1 1 d .
C1 C -0.01252(14) 0.22708(11) 0.59994(8) 0.0278(3) Uani 1 1 d .
H1A H -0.0801 0.1714 0.6119 0.042 Uiso 1 1 calc R
H1C H -0.0484 0.2842 0.6346 0.042 Uiso 1 1 calc R
H1B H 0.0834 0.1916 0.6158 0.042 Uiso 1 1 calc R
C2 C 0.65611(14) 0.93232(10) 0.31332(9) 0.0260(3) Uani 1 1 d .
H2C H 0.7325 0.9775 0.2840 0.039 Uiso 1 1 calc R
H2B H 0.6654 0.9119 0.3763 0.039 Uiso 1 1 calc R
H2A H 0.5608 0.9748 0.3040 0.039 Uiso 1 1 calc R
C3 C 0.49133(17) 0.17687(11) 0.40958(8) 0.0312(3) Uani 1 1 d .
H3A H 0.3949 0.2199 0.4120 0.047 Uiso 1 1 calc R
H3C H 0.5535 0.2047 0.4431 0.047 Uiso 1 1 calc R
H3B H 0.4826 0.0987 0.4348 0.047 Uiso 1 1 calc R
C4 C 0.37254(13) 0.99151(10) -0.08090(8) 0.0244(3) Uani 1 1 d .
H4C H 0.3918 1.0626 -0.1187 0.037 Uiso 1 1 calc R
H4B H 0.3317 1.0034 -0.0223 0.037 Uiso 1 1 calc R
H4A H 0.3033 0.9589 -0.1060 0.037 Uiso 1 1 calc R
C5 C -0.06719(14) 0.35799(11) 0.12238(11) 0.0332(3) Uani 1 1 d .
H5B H -0.1299 0.4156 0.0870 0.050 Uiso 1 1 calc R
H5C H -0.1094 0.3461 0.1838 0.050 Uiso 1 1 calc R
H5A H -0.0587 0.2888 0.1009 0.050 Uiso 1 1 calc R
C6 C 0.24825(14) 1.16857(10) 0.24149(8) 0.0254(3) Uani 1 1 d .
H6A H 0.3422 1.1471 0.2098 0.038 Uiso 1 1 calc R
H6B H 0.2445 1.1283 0.3025 0.038 Uiso 1 1 calc R
H6C H 0.2362 1.2484 0.2401 0.038 Uiso 1 1 calc R
C11 C 0.09173(12) 0.35549(10) 0.48067(8) 0.0210(2) Uani 1 1 d .
C12 C 0.17565(13) 0.38834(10) 0.53434(7) 0.0226(2) Uani 1 1 d .
H12 H 0.1697 0.3571 0.5953 0.027 Uiso 1 1 calc R
C13 C 0.26870(12) 0.46761(10) 0.49802(7) 0.0212(2) Uani 1 1 d .
H13 H 0.3259 0.4899 0.5350 0.025 Uiso 1 1 calc R
C14 C 0.28017(12) 0.51508(9) 0.40896(7) 0.0182(2) Uani 1 1 d .
C15 C 0.19315(12) 0.48161(10) 0.35636(7) 0.0202(2) Uani 1 1 d .
H15 H 0.1982 0.5132 0.2955 0.024 Uiso 1 1 calc R
C16 C 0.09996(13) 0.40325(10) 0.39157(8) 0.0220(2) Uani 1 1 d .
H16 H 0.0413 0.3818 0.3549 0.026 Uiso 1 1 calc R
C21 C 0.57030(12) 0.76191(9) 0.31159(7) 0.0171(2) Uani 1 1 d .
C22 C 0.46472(12) 0.77268(9) 0.38161(7) 0.0188(2) Uani 1 1 d .
H22 H 0.4545 0.8350 0.4087 0.023 Uiso 1 1 calc R
C23 C 0.37426(12) 0.69036(10) 0.41114(7) 0.0191(2) Uani 1 1 d .
H23 H 0.3039 0.6968 0.4600 0.023 Uiso 1 1 calc R
C24 C 0.38227(12) 0.59881(9) 0.37223(7) 0.0171(2) Uani 1 1 d .
C25 C 0.48759(11) 0.59049(9) 0.29919(7) 0.0157(2) Uani 1 1 d .
C26 C 0.58038(11) 0.67192(9) 0.27102(7) 0.0160(2) Uani 1 1 d .
H26 H 0.6524 0.6657 0.2228 0.019 Uiso 1 1 calc R
C31 C 0.54991(12) 0.29348(9) 0.27211(7) 0.0175(2) Uani 1 1 d .
C32 C 0.52379(12) 0.38752(9) 0.30838(7) 0.0172(2) Uani 1 1 d .
H32 H 0.5142 0.3801 0.3703 0.021 Uiso 1 1 calc R
C33 C 0.51128(11) 0.49355(9) 0.25498(7) 0.0152(2) Uani 1 1 d .
C34 C 0.52750(11) 0.50447(9) 0.16318(7) 0.0151(2) Uani 1 1 d .
C35 C 0.56192(11) 0.40787(9) 0.12867(7) 0.0167(2) Uani 1 1 d .
H35 H 0.5782 0.4143 0.0668 0.020 Uiso 1 1 calc R
C36 C 0.57302(12) 0.30361(9) 0.18156(7) 0.0174(2) Uani 1 1 d .
H36 H 0.5962 0.2395 0.1563 0.021 Uiso 1 1 calc R
C41 C 0.50057(12) 0.81897(9) -0.01692(7) 0.0174(2) Uani 1 1 d .
C42 C 0.37402(12) 0.78050(9) 0.02714(7) 0.0165(2) Uani 1 1 d .
H42 H 0.2834 0.8243 0.0176 0.020 Uiso 1 1 calc R
C43 C 0.37736(12) 0.67798(9) 0.08561(7) 0.0155(2) Uani 1 1 d .
C44 C 0.51162(12) 0.61379(9) 0.10055(7) 0.0151(2) Uani 1 1 d .
C45 C 0.63721(12) 0.65308(9) 0.05209(7) 0.0172(2) Uani 1 1 d .
H45 H 0.7281 0.6087 0.0594 0.021 Uiso 1 1 calc R
C46 C 0.63367(12) 0.75368(9) -0.00582(7) 0.0186(2) Uani 1 1 d .
H46 H 0.7206 0.7781 -0.0376 0.022 Uiso 1 1 calc R
C51 C 0.07905(12) 0.49368(9) 0.13397(8) 0.0204(2) Uani 1 1 d .
C52 C 0.21329(12) 0.53330(9) 0.11075(7) 0.0181(2) Uani 1 1 d .
H52 H 0.2925 0.4882 0.0864 0.022 Uiso 1 1 calc R
C53 C 0.23429(12) 0.63751(9) 0.12239(7) 0.0165(2) Uani 1 1 d .
C54 C 0.11615(12) 0.70446(9) 0.15860(7) 0.0180(2) Uani 1 1 d .
C55 C -0.01627(12) 0.66152(10) 0.18351(7) 0.0208(2) Uani 1 1 d .
H55 H -0.0956 0.7052 0.2092 0.025 Uiso 1 1 calc R
C56 C -0.03638(12) 0.55738(10) 0.17208(8) 0.0215(2) Uani 1 1 d .
H56 H -0.1276 0.5303 0.1901 0.026 Uiso 1 1 calc R
C61 C 0.13773(12) 1.03453(10) 0.19300(7) 0.0203(2) Uani 1 1 d .
C62 C 0.02464(13) 1.01193(10) 0.15289(9) 0.0273(3) Uani 1 1 d .
H62 H -0.0483 1.0699 0.1328 0.033 Uiso 1 1 calc R
C63 C 0.01855(13) 0.90534(10) 0.14240(8) 0.0253(3) Uani 1 1 d .
H63 H -0.0595 0.8909 0.1155 0.030 Uiso 1 1 calc R
C64 C 0.12476(12) 0.81839(9) 0.17058(7) 0.0181(2) Uani 1 1 d .
C65 C 0.23662(12) 0.84298(9) 0.21043(7) 0.0185(2) Uani 1 1 d .
H65 H 0.3103 0.7853 0.2301 0.022 Uiso 1 1 calc R
C66 C 0.24346(12) 0.94925(10) 0.22223(7) 0.0195(2) Uani 1 1 d .
H66 H 0.3203 0.9635 0.2502 0.023 Uiso 1 1 calc R
N1 N 0.22221(15) 0.98621(12) 0.47409(9) 0.0471(3) Uani 1 1 d .
C1S C 0.16440(15) 0.94125(13) 0.53741(10) 0.0362(3) Uani 1 1 d .
C2S C 0.09162(17) 0.88328(15) 0.61821(10) 0.0440(4) Uani 1 1 d .
H2SA H 0.0325 0.8319 0.6045 0.066 Uiso 1 1 calc R
H2SC H 0.0290 0.9371 0.6484 0.066 Uiso 1 1 calc R
H2SB H 0.1643 0.8418 0.6562 0.066 Uiso 1 1 calc R

loop_
_atom_site_aniso_label
_atom_site_aniso_U_11
_atom_site_aniso_U_22
_atom_site_aniso_U_33
_atom_site_aniso_U_23
_atom_site_aniso_U_13
_atom_site_aniso_U_12
O1 0.0262(4) 0.0277(5) 0.0222(4) -0.0002(3) 0.0006(3) -0.0114(4)
O2 0.0236(4) 0.0176(4) 0.0231(4) -0.0066(3) -0.0011(3) -0.0072(3)
O3 0.0324(5) 0.0150(4) 0.0182(4) -0.0021(3) -0.0019(3) -0.0027(3)
O4 0.0231(4) 0.0182(4) 0.0209(4) 0.0021(3) -0.0008(3) -0.0037(3)
O5 0.0186(4) 0.0193(4) 0.0484(5) -0.0090(4) -0.0064(4) -0.0046(3)
O6 0.0237(4) 0.0186(4) 0.0353(5) -0.0067(3) -0.0073(4) -0.0034(3)
C1 0.0263(6) 0.0283(7) 0.0249(6) 0.0045(5) -0.0002(5) -0.0070(5)
C2 0.0287(6) 0.0202(6) 0.0332(7) -0.0111(5) -0.0036(5) -0.0072(5)
C3 0.0509(8) 0.0209(6) 0.0188(6) 0.0000(5) 0.0014(5) -0.0051(6)
C4 0.0273(6) 0.0191(6) 0.0252(6) 0.0008(5) -0.0065(5) -0.0017(5)
C5 0.0212(6) 0.0230(6) 0.0585(9) -0.0083(6) -0.0110(6) -0.0063(5)
C6 0.0258(6) 0.0240(6) 0.0291(6) -0.0079(5) -0.0037(5) -0.0072(5)
C11 0.0178(5) 0.0199(6) 0.0236(6) -0.0024(5) 0.0017(4) -0.0034(4)
C12 0.0223(6) 0.0259(6) 0.0173(5) -0.0003(5) -0.0008(4) -0.0028(5)
C13 0.0199(6) 0.0252(6) 0.0190(5) -0.0048(4) -0.0034(4) -0.0030(5)
C14 0.0162(5) 0.0184(6) 0.0193(5) -0.0045(4) -0.0001(4) -0.0005(4)
C15 0.0207(6) 0.0219(6) 0.0174(5) -0.0028(4) -0.0013(4) -0.0027(5)
C16 0.0213(6) 0.0243(6) 0.0219(6) -0.0056(5) -0.0035(4) -0.0051(5)
C21 0.0174(5) 0.0169(5) 0.0175(5) -0.0018(4) -0.0056(4) -0.0026(4)
C22 0.0219(6) 0.0182(5) 0.0179(5) -0.0068(4) -0.0055(4) 0.0001(4)
C23 0.0187(5) 0.0229(6) 0.0156(5) -0.0055(4) -0.0015(4) -0.0005(4)
C24 0.0164(5) 0.0190(5) 0.0157(5) -0.0026(4) -0.0038(4) -0.0011(4)
C25 0.0157(5) 0.0168(5) 0.0146(5) -0.0026(4) -0.0045(4) -0.0003(4)
C26 0.0150(5) 0.0177(5) 0.0152(5) -0.0031(4) -0.0026(4) -0.0009(4)
C31 0.0166(5) 0.0164(5) 0.0195(5) -0.0018(4) -0.0033(4) -0.0028(4)
C32 0.0178(5) 0.0192(6) 0.0151(5) -0.0038(4) -0.0025(4) -0.0030(4)
C33 0.0118(5) 0.0176(5) 0.0169(5) -0.0044(4) -0.0015(4) -0.0023(4)
C34 0.0115(5) 0.0175(5) 0.0166(5) -0.0033(4) -0.0021(4) -0.0029(4)
C35 0.0149(5) 0.0208(6) 0.0152(5) -0.0048(4) -0.0015(4) -0.0031(4)
C36 0.0172(5) 0.0172(5) 0.0195(5) -0.0074(4) -0.0021(4) -0.0026(4)
C41 0.0226(6) 0.0170(5) 0.0134(5) -0.0025(4) -0.0023(4) -0.0055(4)
C42 0.0165(5) 0.0177(5) 0.0156(5) -0.0045(4) -0.0027(4) -0.0006(4)
C43 0.0168(5) 0.0177(5) 0.0133(5) -0.0056(4) -0.0015(4) -0.0033(4)
C44 0.0175(5) 0.0161(5) 0.0132(5) -0.0049(4) -0.0025(4) -0.0033(4)
C45 0.0157(5) 0.0200(6) 0.0165(5) -0.0048(4) -0.0026(4) -0.0019(4)
C46 0.0173(5) 0.0220(6) 0.0169(5) -0.0036(4) 0.0005(4) -0.0065(4)
C51 0.0202(6) 0.0175(6) 0.0239(6) -0.0010(4) -0.0070(4) -0.0040(4)
C52 0.0161(5) 0.0197(6) 0.0182(5) -0.0026(4) -0.0034(4) -0.0016(4)
C53 0.0165(5) 0.0189(5) 0.0140(5) -0.0012(4) -0.0040(4) -0.0026(4)
C54 0.0167(5) 0.0201(6) 0.0170(5) -0.0019(4) -0.0035(4) -0.0027(4)
C55 0.0154(5) 0.0229(6) 0.0234(6) -0.0042(5) -0.0020(4) -0.0015(4)
C56 0.0152(5) 0.0235(6) 0.0253(6) -0.0010(5) -0.0036(4) -0.0053(4)
C61 0.0197(5) 0.0185(6) 0.0226(6) -0.0042(4) 0.0007(4) -0.0045(4)
C62 0.0212(6) 0.0212(6) 0.0403(7) -0.0066(5) -0.0098(5) 0.0013(5)
C63 0.0193(6) 0.0245(6) 0.0345(7) -0.0072(5) -0.0090(5) -0.0029(5)
C64 0.0160(5) 0.0207(6) 0.0173(5) -0.0042(4) 0.0014(4) -0.0033(4)
C65 0.0171(5) 0.0210(6) 0.0165(5) -0.0022(4) -0.0013(4) -0.0017(4)
C66 0.0177(5) 0.0232(6) 0.0180(5) -0.0032(4) -0.0027(4) -0.0049(4)
N1 0.0414(7) 0.0542(9) 0.0446(8) -0.0086(6) 0.0009(6) -0.0087(6)
C1S 0.0303(7) 0.0434(8) 0.0385(8) -0.0163(7) -0.0025(6) -0.0058(6)
C2S 0.0382(8) 0.0594(10) 0.0381(8) -0.0130(7) 0.0005(6) -0.0174(7)

loop_
_atom_type_symbol
_atom_type_description
_atom_type_scat_dispersion_real
_atom_type_scat_dispersion_imag
_atom_type_scat_source
C C 0.0181 0.0091 'International Tables Vol C Tables 4.2.6.8 and 6.1.1.4'
H H 0.0000 0.0000 'International Tables Vol C Tables 4.2.6.8 and 6.1.1.4'
N N 0.0311 0.0180 'International Tables Vol C Tables 4.2.6.8 and 6.1.1.4'
O O 0.0492 0.0322 'International Tables Vol C Tables 4.2.6.8 and 6.1.1.4'

loop_
_geom_angle_atom_site_label_1
_geom_angle_atom_site_label_2
_geom_angle_atom_site_label_3
_geom_angle
O1 C1 H1A 109.5
O1 C1 H1C 109.5
O1 C1 H1B 109.5
O1 C11 C12 124.50(10)
O1 C11 C16 115.77(10)
O2 C2 H2C 109.5
O2 C2 H2B 109.5
O2 C2 H2A 109.5
O2 C21 C22 124.74(10)
O2 C21 C26 115.48(10)
O3 C3 H3A 109.5
O3 C3 H3C 109.5
O3 C3 H3B 109.5
O3 C31 C32 123.87(10)
O3 C31 C36 116.22(10)
O4 C4 H4C 109.5
O4 C4 H4B 109.5
O4 C4 H4A 109.5
O4 C41 C42 124.02(10)
O4 C41 C46 116.03(10)
O5 C5 H5B 109.5
O5 C5 H5C 109.5
O5 C5 H5A 109.5
O5 C51 C52 115.10(10)
O5 C51 C56 125.20(10)
O6 C6 H6A 109.5
O6 C6 H6B 109.5
O6 C6 H6C 109.5
O6 C61 C62 115.73(10)
O6 C61 C66 124.85(10)
H1A C1 H1C 109.5
H1A C1 H1B 109.5
H1C C1 H1B 109.5
H2C C2 H2B 109.5
H2C C2 H2A 109.5
H2B C2 H2A 109.5
H3A C3 H3C 109.5
H3A C3 H3B 109.5
H3C C3 H3B 109.5
H4C C4 H4B 109.5
H4C C4 H4A 109.5
H4B C4 H4A 109.5
H5B C5 H5C 109.5
H5B C5 H5A 109.5
H5C C5 H5A 109.5
H6A C6 H6B 109.5
H6A C6 H6C 109.5
H6B C6 H6C 109.5
C11 O1 C1 116.80(9)
C11 C12 H12 120.3
C11 C12 C13 119.35(10)
C11 C16 H16 119.9
C12 C11 C16 119.73(10)
C12 C13 H13 119.1
C12 C13 C14 121.82(11)
C13 C12 H12 120.3
C13 C14 C15 117.78(10)
C13 C14 C24 120.30(10)
C14 C13 H13 119.1
C14 C15 H15 119.5
C15 C14 C24 121.92(10)
C15 C16 C11 120.28(11)
C15 C16 H16 119.9
C16 C15 C14 121.03(10)
C16 C15 H15 119.5
C21 O2 C2 117.10(9)
C21 C22 H22 120.7
C21 C22 C23 118.63(10)
C21 C26 C25 121.72(10)
C21 C26 H26 119.1
C22 C21 C26 119.79(10)
C22 C23 H23 118.5
C22 C23 C24 122.92(10)
C23 C22 H22 120.7
C23 C24 C14 118.74(10)
C23 C24 C25 117.88(10)
C24 C23 H23 118.5
C24 C25 C33 122.70(10)
C25 C24 C14 123.38(10)
C25 C26 H26 119.1
C26 C25 C24 119.01(10)
C26 C25 C33 118.12(9)
C31 O3 C3 116.02(9)
C31 C32 H32 119.5
C31 C32 C33 120.94(10)
C31 C36 H36 120.4
C32 C31 C36 119.90(10)
C32 C33 C25 117.52(9)
C32 C33 C34 119.45(10)
C33 C32 H32 119.5
C33 C34 C44 123.56(10)
C34 C33 C25 122.97(10)
C34 C35 H35 118.9
C35 C34 C33 118.07(10)
C35 C34 C44 118.36(9)
C35 C36 C31 119.29(10)
C35 C36 H36 120.4
C36 C35 C34 122.18(10)
C36 C35 H35 118.9
C41 O4 C4 117.20(9)
C41 C42 H42 119.4
C41 C42 C43 121.11(10)
C41 C46 H46 120.5
C42 C41 C46 119.92(10)
C42 C43 C44 119.46(10)
C42 C43 C53 117.18(10)
C43 C42 H42 119.4
C43 C44 C34 123.72(9)
C44 C43 C53 123.07(10)
C44 C45 H45 118.8
C45 C44 C34 118.33(10)
C45 C44 C43 117.91(10)
C45 C46 C41 118.99(10)
C45 C46 H46 120.5
C46 C45 C44 122.48(10)
C46 C45 H45 118.8
C51 O5 C5 116.84(10)
C51 C52 H52 119.2
C51 C52 C53 121.66(11)
C51 C56 C55 118.86(10)
C51 C56 H56 120.6
C52 C53 C43 117.46(10)
C52 C53 C54 119.03(10)
C53 C52 H52 119.2
C53 C54 C64 123.53(10)
C54 C53 C43 123.09(10)
C54 C55 H55 118.7
C55 C54 C53 118.13(10)
C55 C54 C64 118.33(10)
C55 C56 H56 120.6
C56 C51 C52 119.70(11)
C56 C55 C54 122.55(11)
C56 C55 H55 118.7
C61 O6 C6 117.33(9)
C61 C62 H62 119.9
C61 C66 C65 119.72(10)
C61 C66 H66 120.1
C62 C63 H63 119.3
C62 C63 C64 121.36(11)
C63 C62 C61 120.16(11)
C63 C62 H62 119.9
C63 C64 C54 120.47(10)
C64 C63 H63 119.3
C64 C65 H65 119.0
C65 C64 C54 122.10(10)
C65 C64 C63 117.43(11)
C65 C66 H66 120.1
C66 C61 C62 119.42(11)
C66 C65 C64 121.90(10)
C66 C65 H65 119.0
N1 C1S C2S 179.6(2)
C1S C2S H2SA 109.5
C1S C2S H2SC 109.5
C1S C2S H2SB 109.5
H2SA C2S H2SC 109.5
H2SA C2S H2SB 109.5
H2SC C2S H2SB 109.5

loop_
_geom_bond_atom_site_label_1
_geom_bond_atom_site_label_2
_geom_bond_distance
O1 C1 1.4290(14)
O1 C11 1.3731(14)
O2 C2 1.4250(14)
O2 C21 1.3722(13)
O3 C3 1.4264(14)
O3 C31 1.3726(13)
O4 C4 1.4268(15)
O4 C41 1.3699(13)
O5 C5 1.4279(14)
O5 C51 1.3652(14)
O6 C6 1.4343(14)
O6 C61 1.3663(14)
C1 H1A 0.9800
C1 H1C 0.9800
C1 H1B 0.9800
C2 H2C 0.9800
C2 H2B 0.9800
C2 H2A 0.9800
C3 H3A 0.9800
C3 H3C 0.9800
C3 H3B 0.9800
C4 H4C 0.9800
C4 H4B 0.9800
C4 H4A 0.9800
C5 H5B 0.9800
C5 H5C 0.9800
C5 H5A 0.9800
C6 H6A 0.9800
C6 H6B 0.9800
C6 H6C 0.9800
C11 C12 1.3872(17)
C11 C16 1.3943(16)
C12 H12 0.9500
C12 C13 1.3926(16)
C13 H13 0.9500
C13 C14 1.3926(16)
C14 C15 1.3990(16)
C14 C24 1.4913(15)
C15 H15 0.9500
C15 C16 1.3824(16)
C16 H16 0.9500
C21 C22 1.3892(16)
C21 C26 1.3893(15)
C22 H22 0.9500
C22 C23 1.3900(16)
C23 H23 0.9500
C23 C24 1.3933(16)
C24 C25 1.4174(15)
C25 C26 1.3949(15)
C25 C33 1.4925(15)
C26 H26 0.9500
C31 C32 1.3853(16)
C31 C36 1.3898(15)
C32 H32 0.9500
C32 C33 1.4021(15)
C33 C34 1.4078(15)
C34 C35 1.4007(15)
C34 C44 1.4992(15)
C35 H35 0.9500
C35 C36 1.3809(15)
C36 H36 0.9500
C41 C42 1.3842(15)
C41 C46 1.3938(16)
C42 H42 0.9500
C42 C43 1.4024(15)
C43 C44 1.4059(15)
C43 C53 1.4996(14)
C44 C45 1.4032(15)
C45 H45 0.9500
C45 C46 1.3800(16)
C46 H46 0.9500
C51 C52 1.3932(15)
C51 C56 1.3881(17)
C52 H52 0.9500
C52 C53 1.3949(16)
C53 C54 1.4136(16)
C54 C55 1.3977(15)
C54 C64 1.4863(16)
C55 H55 0.9500
C55 C56 1.3904(17)
C56 H56 0.9500
C61 C62 1.3961(17)
C61 C66 1.3861(17)
C62 H62 0.9500
C62 C63 1.3831(18)
C63 H63 0.9500
C63 C64 1.3971(17)
C64 C65 1.3944(15)
C65 H65 0.9500
C65 C66 1.3874(16)
C66 H66 0.9500
N1 C1S 1.140(2)
C1S C2S 1.453(2)
C2S H2SA 0.9800
C2S H2SC 0.9800
C2S H2SB 0.9800

loop_
_geom_torsion_atom_site_label_1
_geom_torsion_atom_site_label_2
_geom_torsion_atom_site_label_3
_geom_torsion_atom_site_label_4
_geom_torsion
O1 C11 C12 C13 178.72(11)
O1 C11 C16 C15 -178.54(10)
O2 C21 C22 C23 -177.42(10)
O2 C21 C26 C25 178.92(9)
O3 C31 C32 C33 -175.62(10)
O3 C31 C36 C35 176.21(9)
O4 C41 C42 C43 -179.93(10)
O4 C41 C46 C45 179.42(10)
O5 C51 C52 C53 177.66(10)
O5 C51 C56 C55 -177.39(11)
O6 C61 C62 C63 -179.81(11)
O6 C61 C66 C65 -179.58(10)
C1 O1 C11 C12 0.70(17)
C1 O1 C11 C16 -179.63(11)
C2 O2 C21 C22 -5.29(15)
C2 O2 C21 C26 175.22(10)
C3 O3 C31 C32 16.64(16)
C3 O3 C31 C36 -162.98(11)
C4 O4 C41 C42 8.19(15)
C4 O4 C41 C46 -173.95(10)
C5 O5 C51 C52 -168.14(11)
C5 O5 C51 C56 11.42(17)
C6 O6 C61 C62 179.94(11)
C6 O6 C61 C66 0.25(16)
C11 C12 C13 C14 -0.05(18)
C12 C11 C16 C15 1.14(18)
C12 C13 C14 C15 0.81(18)
C12 C13 C14 C24 -179.31(11)
C13 C14 C15 C16 -0.60(17)
C13 C14 C24 C23 -52.73(15)
C13 C14 C24 C25 127.44(12)
C14 C15 C16 C11 -0.36(18)
C14 C24 C25 C26 -178.54(10)
C14 C24 C25 C33 -3.30(16)
C15 C14 C24 C23 127.15(12)
C15 C14 C24 C25 -52.68(16)
C16 C11 C12 C13 -0.93(18)
C21 C22 C23 C24 -1.68(17)
C22 C21 C26 C25 -0.60(16)
C22 C23 C24 C14 179.99(10)
C22 C23 C24 C25 -0.17(16)
C23 C24 C25 C26 1.63(15)
C23 C24 C25 C33 176.87(10)
C24 C14 C15 C16 179.52(11)
C24 C25 C26 C21 -1.28(15)
C24 C25 C33 C32 -47.60(14)
C24 C25 C33 C34 135.18(11)
C25 C33 C34 C35 174.49(9)
C25 C33 C34 C44 -4.78(16)
C26 C21 C22 C23 2.05(16)
C26 C25 C33 C32 127.68(11)
C26 C25 C33 C34 -49.54(14)
C31 C32 C33 C25 -178.19(10)
C31 C32 C33 C34 -0.88(16)
C32 C31 C36 C35 -3.43(16)
C32 C33 C34 C35 -2.67(15)
C32 C33 C34 C44 178.05(9)
C33 C25 C26 C21 -176.74(10)
C33 C34 C35 C36 3.26(15)
C33 C34 C44 C43 -74.42(14)
C33 C34 C44 C45 107.50(12)
C34 C35 C36 C31 -0.22(16)
C34 C44 C45 C46 -178.72(10)
C35 C34 C44 C43 106.30(12)
C35 C34 C44 C45 -71.78(13)
C36 C31 C32 C33 3.99(16)
C41 C42 C43 C44 0.78(16)
C41 C42 C43 C53 -173.27(10)
C42 C41 C46 C45 -2.62(16)
C42 C43 C44 C34 178.54(10)
C42 C43 C44 C45 -3.38(15)
C42 C43 C53 C52 124.34(11)
C42 C43 C53 C54 -48.18(14)
C43 C44 C45 C46 3.09(16)
C43 C53 C54 C55 174.15(10)
C43 C53 C54 C64 -5.08(16)
C44 C34 C35 C36 -177.43(10)
C44 C43 C53 C52 -49.48(14)
C44 C43 C53 C54 138.01(11)
C44 C45 C46 C41 -0.09(16)
C46 C41 C42 C43 2.29(16)
C51 C52 C53 C43 -172.90(10)
C51 C52 C53 C54 -0.07(16)
C52 C51 C56 C55 2.15(17)
C52 C53 C54 C55 1.75(15)
C52 C53 C54 C64 -177.48(10)
C53 C43 C44 C34 -7.78(16)
C53 C43 C44 C45 170.30(9)
C53 C54 C55 C56 -1.53(17)
C53 C54 C64 C63 131.42(12)
C53 C54 C64 C65 -49.11(16)
C54 C55 C56 C51 -0.42(17)
C54 C64 C65 C66 -179.37(10)
C55 C54 C64 C63 -47.81(15)
C55 C54 C64 C65 131.66(11)
C56 C51 C52 C53 -1.93(17)
C61 C62 C63 C64 -0.6(2)
C62 C61 C66 C65 0.73(17)
C62 C63 C64 C54 -179.97(11)
C62 C63 C64 C65 0.54(18)
C63 C64 C65 C66 0.11(16)
C64 C54 C55 C56 177.74(10)
C64 C65 C66 C61 -0.75(17)
C66 C61 C62 C63 -0.09(19)
